data_1534434
loop_
_publ_author_name
'Rybakov, V.B.'
'Aslanov, L.A.'
'Volkov, S.V.'
'Fokina, Z.A.'
'Timoshchenko, N.I.'

_publ_section_title
;
 X-ray investigation of iron(III) halogenchalcogenide complexes
;
_journal_name_full 'Zhurnal Neorganicheskoi Khimii'
_journal_page_first 2541
_journal_page_last 2548
_journal_volume 36
_journal_year 1991
_chemical_formula_sum 'Br7 Fe Se'
_chemical_name_systematic 'Fe Se Br7'
_space_group_IT_number 7
_symmetry_space_group_name_Hall 'P -2b'
_symmetry_space_group_name_H-M 'P 1 1 b'
_cell_angle_alpha 90
_cell_angle_beta 90
_cell_angle_gamma 100.89
_cell_formula_units_Z 2
_cell_length_a 6.657
_cell_length_b 14.192
_cell_length_c 6.604
_cell_volume 612.685
_citation_journal_id_ASTM ZNOKAQ
_cod_data_source_file Rybakov_ZNOKAQ_1991_1224.cif
_cod_data_source_block Br7Fe1Se1
_cod_original_cell_volume 612.6848
_cod_original_sg_symbol_Hall 'P -2yc (-x,z,y)'
_cod_original_formula_sum 'Br7 Fe1 Se1'
_cod_database_code 1534434

loop_
_symmetry_equiv_pos_as_xyz
x,y,z
x,y+1/2,-z

loop_
_atom_site_label
_atom_site_type_symbol
_atom_site_fract_x
_atom_site_fract_y
_atom_site_fract_z
_atom_site_occupancy
_atom_site_U_iso_or_equiv
Br6 Br-1 0.1083 0.2652 0.1118 1 0.0
Br7 Br-1 0.7263 0.4085 0.127 1 0.0
Br1 Br-1 0.5254 0.1302 0.1515 1 0.0
Fe1 Fe+3 0.553 0.142 0.5029 1 0.0
Br4 Br-1 0.888 0.1372 0.6047 1 0.0
Se1 Se+4 0.8492 0.3039 -0.0783 1 0.0
Br5 Br-1 0.0375 -0.0892 0.3012 1 0.0
Br2 Br-1 0.473 0.2837 0.6161 1 0.0
Br3 Br-1 0.336 0.0113 0.6522 1 0.0
